data_7132660
loop_
_publ_author_name
'De Tovar, Jonathan'
'Philouze, Christian'
'Thibon-Pourret, Aurore'
'Belle, Catherine'

_publ_section_title
;
 Insights into non-covalent interactions in dicopper(II,II) complexes
 bearing a naphthyridine scaffold: anion-dictated electrochemistry.
;
_journal_issue 16
_journal_name_full 'Chemical communications (Cambridge, England)'
_journal_page_first 2228
_journal_page_last 2231
_journal_paper_doi 10.1039/d3cc06264c
_journal_volume 60
_journal_year 2024
_chemical_formula_moiety '3(H2 O), C10 H5 N2 O4, C5 H9 N2'
_chemical_formula_sum 'C15 H20 N4 O7'
_chemical_formula_weight 368.35
_space_group_crystal_system monoclinic
_space_group_IT_number 14
_space_group_name_Hall '-P 2ybc'
_space_group_name_H-M_alt 'P 1 21/c 1'
_atom_sites_solution_hydrogens mixed
_audit_creation_date 2023-12-05
_audit_creation_method
;
Olex2 1.5
(compiled 2023.08.24 svn.re1ec141 for OlexSys, GUI svn.r6817)
;
_audit_update_record
;
2023-12-05 deposited with the CCDC.	2024-01-29 downloaded from the CCDC.
;
_cell_angle_alpha 90
_cell_angle_beta 105.89(3)
_cell_angle_gamma 90
_cell_formula_units_Z 4
_cell_length_a 11.301(2)
_cell_length_b 23.093(5)
_cell_length_c 6.9978(14)
_cell_measurement_reflns_used 23203
_cell_measurement_temperature 200
_cell_measurement_theta_max 25.00
_cell_measurement_theta_min 1.874
_cell_volume 1756.5(7)
_computing_cell_refinement EvalCCD
_computing_data_collection Collect
_computing_data_reduction EvalCCD
_computing_molecular_graphics 'Olex2 1.5 (Dolomanov et al., 2009)'
_computing_publication_material 'Olex2 1.5 (Dolomanov et al., 2009)'
_computing_structure_refinement 'SHELXL 2019/3 (Sheldrick, 2015)'
_diffrn_ambient_temperature 200
_diffrn_detector 'CCD area detector'
_diffrn_detector_type 'APEX II'
_diffrn_measured_fraction_theta_full 0.995
_diffrn_measured_fraction_theta_max 0.995
_diffrn_measurement_device '\k-geometry 4 circles diffractometer'
_diffrn_measurement_device_type Incoatec-Bruker-AXS-enraf-noniusKappaAPEXII
_diffrn_measurement_method '\f and \w scans'
_diffrn_radiation_collimation 'Montel optic'
_diffrn_radiation_detector CCD
_diffrn_radiation_monochromator 'Multilayer mirrors'
_diffrn_radiation_probe x-ray
_diffrn_radiation_type MoK\a
_diffrn_radiation_wavelength 0.71073
_diffrn_reflns_av_R_equivalents 0.0680
_diffrn_reflns_av_unetI/netI 0.0350
_diffrn_reflns_Laue_measured_fraction_full 0.995
_diffrn_reflns_Laue_measured_fraction_max 0.995
_diffrn_reflns_limit_h_max 13
_diffrn_reflns_limit_h_min -13
_diffrn_reflns_limit_k_max 27
_diffrn_reflns_limit_k_min -23
_diffrn_reflns_limit_l_max 8
_diffrn_reflns_limit_l_min -8
_diffrn_reflns_number 23203
_diffrn_reflns_point_group_measured_fraction_full 0.995
_diffrn_reflns_point_group_measured_fraction_max 0.995
_diffrn_reflns_theta_full 24.992
_diffrn_reflns_theta_max 24.992
_diffrn_reflns_theta_min 1.874
_diffrn_source 'Incoatec ISG250'
_diffrn_source_target Mo
_diffrn_source_type 'Microfocus sealed tube'
_exptl_absorpt_coefficient_mu 0.112
_exptl_absorpt_correction_T_max 1
_exptl_absorpt_correction_T_min 0.547429
_exptl_absorpt_correction_type multi-scan
_exptl_absorpt_process_details
;
SADABS-2004/1 (Bruker,2004) was used for absorption correction.
R(int) was 0.1423 before and 0.0670 after correction.
The Ratio of minimum to maximum transmission is 0.5474.
The \l/2 correction factor is 0.0015.
;
_exptl_crystal_colour colourless
_exptl_crystal_colour_primary colourless
_exptl_crystal_density_diffrn 1.393
_exptl_crystal_description needle
_exptl_crystal_F_000 776
_exptl_crystal_size_max 0.18
_exptl_crystal_size_mid 0.13
_exptl_crystal_size_min 0.12
_refine_diff_density_max 0.409
_refine_diff_density_min -0.272
_refine_diff_density_rms 0.085
_refine_ls_extinction_method none
_refine_ls_goodness_of_fit_ref 1.087
_refine_ls_hydrogen_treatment constr
_refine_ls_matrix_type full
_refine_ls_number_parameters 312
_refine_ls_number_reflns 3082
_refine_ls_number_restraints 203
_refine_ls_restrained_S_all 1.060
_refine_ls_R_factor_all 0.1134
_refine_ls_R_factor_gt 0.0972
_refine_ls_shift/su_max 0.000
_refine_ls_shift/su_mean 0.000
_refine_ls_structure_factor_coef Fsqd
_refine_ls_weighting_details 'w=1/[\s^2^(Fo^2^)+(0.1398P)^2^+4.9155P] where P=(Fo^2^+2Fc^2^)/3'
_refine_ls_weighting_scheme calc
_refine_ls_wR_factor_gt 0.2889
_refine_ls_wR_factor_ref 0.3039
_reflns_Friedel_coverage 0.000
_reflns_number_gt 2463
_reflns_number_total 3082
_reflns_threshold_expression 'I > 2\s(I)'
_cod_data_source_file d3cc06264c2.cif
_cod_data_source_block nanny3
_cod_depositor_comments 'Adding full bibliography for 7132656--7132660.cif.'
_cod_original_cell_volume 1756.4(7)
_cod_database_code 7132660
_shelx_shelxl_version_number 2019/3
_shelx_space_group_comment
;
The symmetry employed for this shelxl refinement is uniquely defined
by the following loop, which should always be used as a source of
symmetry information in preference to the above space-group names.
They are only intended as comments.
;
_shelx_estimated_absorpt_t_max 0.987
_shelx_estimated_absorpt_t_min 0.980
_olex2_refinement_description
;
1. Fixed Uiso
 At 1.2 times of:
  All C(H) groups, All N(H) groups
 At 1.5 times of:
  All C(H,H,H) groups, All O(H) groups, All O(H,H) groups
2. Restrained distances
 C9B-O3B
 2.3 with sigma of 0.02
 C9B-C10B
 1.5 with sigma of 0.02
 C8B-C10B
 2.5 with sigma of 0.02
 C5-C7B
 1.4 with sigma of 0.02
 C7B-C8B
 1.4 with sigma of 0.02
 C5-C8B
 2.4 with sigma of 0.02
 C10B-O4B
 1.25 with sigma of 0.02
 N2B-C9B
 1.35 with sigma of 0.02
 C9B-C8B
 1.4 with sigma of 0.02
 C7B-C9B
 2.4 with sigma of 0.02
 C5-N2B
 2.4 with sigma of 0.02
 N2B-C8B
 2.4 with sigma of 0.02
 N2B-C7B
 2.8 with sigma of 0.02
 C6-N2B
 1.35 with sigma of 0.02
 O3B-C10B
 1.35 with sigma of 0.02
3. Rigid bond restraints
 O3A, N2B, O4A, C10A, C7A, C8A, C9A, N2A, O3B, O4B, C10B, C9B, C8B, C7B
 with sigma for 1-2 distances of 0.01 and sigma for 1-3 distances of 0.01
 O6, O7
 with sigma for 1-2 distances of 0.01 and sigma for 1-3 distances of 0.01
4. Uiso/Uaniso restraints and constraints
O3A \\sim N2B \\sim O4A \\sim C10A \\sim C7A \\sim C8A \\sim C9A \\sim N2A
\\sim O3B \\sim O4B \\sim C10B \\sim C9B \\sim C8B \\sim C7B: within 1.7A with
sigma of 0.04 and sigma for terminal atoms of 0.08 within 1.7A
O6 \\sim O7: within 1.7A with sigma of 0.04 and sigma for terminal atoms of
0.08 within 1.7A
Uanis(N2B) \\sim Ueq: with sigma of 0.01 and sigma for terminal atoms of 0.02
5. Others
 Sof(O3A)=Sof(H3A)=Sof(O4A)=Sof(C10A)=Sof(C7A)=Sof(H7A)=Sof(C8A)=Sof(H8A)=
 Sof(C9A)=Sof(N2A)=1-FVAR(1)
 Sof(N2B)=Sof(O3B)=Sof(H3B)=Sof(O4B)=Sof(C10B)=Sof(C9B)=Sof(C8B)=Sof(H8B)=
 Sof(C7B)=Sof(H7B)=FVAR(1)
6.a Free rotating group:
 O5(H5A,H5B), O7(H7C,H7D), O6(H6A,H6B)
6.b Aromatic/amide H refined with riding coordinates:
 N3(H3C), N4(H4A), C3(H3), C4(H4), C7A(H7A), C8A(H8A), C13(H13), C8B(H8B),
 C7B(H7B)
6.c Idealised Me refined as rotating group:
 C11(H11A,H11B,H11C), C15(H15A,H15B,H15C)
6.d Idealised tetrahedral OH refined as rotating group:
 O3A(H3A), O3B(H3B)
;
_olex2_submission_special_instructions 'No special instructions were received'

loop_
_space_group_symop_operation_xyz
'x, y, z'
'-x, y+1/2, -z+1/2'
'-x, -y, -z'
'x, -y-1/2, z-1/2'

loop_
_atom_site_label
_atom_site_type_symbol
_atom_site_fract_x
_atom_site_fract_y
_atom_site_fract_z
_atom_site_U_iso_or_equiv
_atom_site_adp_type
_atom_site_occupancy
_atom_site_site_symmetry_order
_atom_site_calc_flag
_atom_site_refinement_flags_posn
_atom_site_refinement_flags_adp
_atom_site_refinement_flags_occupancy
_atom_site_disorder_assembly
_atom_site_disorder_group
O5 O 0.9359(4) 0.50471(16) 0.7412(6) 0.0567(10) Uani 1 1 d G . . . .
H5A H 0.922251 0.537155 0.787985 0.085 Uiso 1 1 d G U . . .
H5B H 0.929515 0.477725 0.821064 0.085 Uiso 1 1 d G U . . .
O2 O 1.0708(3) 0.38630(15) 1.1063(6) 0.0534(9) Uani 1 1 d . . . . .
O1 O 0.8804(3) 0.40512(16) 0.9183(6) 0.0587(10) Uani 1 1 d . . . . .
O7 O 0.1646(4) 0.0151(2) 0.1649(7) 0.0732(13) Uani 1 1 d G . . . .
H7C H 0.100074 0.008352 0.201546 0.110 Uiso 1 1 d G U . . .
H7D H 0.145422 0.018756 0.039022 0.110 Uiso 1 1 d G U . . .
O6 O 0.2389(4) 0.1109(2) 0.3901(7) 0.0749(13) Uani 1 1 d G . . . .
H6A H 0.193981 0.113371 0.469467 0.112 Uiso 1 1 d G U . . .
H6B H 0.211305 0.084449 0.304818 0.112 Uiso 1 1 d G U . . .
O3A O 0.4623(4) 0.1159(2) 0.5921(8) 0.0565(17) Uani 0.829(13) 1 d . U P A 2
H3A H 0.388223 0.115293 0.524944 0.085 Uiso 0.829(13) 1 calc R U P A 2
N3 N 0.6262(4) 0.3764(2) 0.7498(6) 0.0508(11) Uani 1 1 d . . . . .
H3C H 0.704184 0.369576 0.809416 0.061 Uiso 1 1 calc R U . . .
N1 N 0.8230(3) 0.29395(16) 0.8940(5) 0.0372(9) Uani 1 1 d . . . . .
N4 N 0.5440(4) 0.3366(2) 0.6610(6) 0.0537(11) Uani 1 1 d . . . . .
H4A H 0.558127 0.299411 0.651741 0.064 Uiso 1 1 calc R U . . .
N2B N 0.678(2) 0.2131(11) 0.767(8) 0.045(8) Uani 0.171(13) 1 d D U P A 1
C1 C 0.9645(4) 0.3719(2) 1.0084(7) 0.0417(11) Uani 1 1 d . . . . .
O4A O 0.4405(6) 0.2123(3) 0.5438(13) 0.0744(18) Uani 0.829(13) 1 d . U P A 2
C3 C 1.0268(4) 0.2658(2) 1.0791(7) 0.0427(11) Uani 1 1 d . . . . .
H3 H 1.107141 0.277356 1.151980 0.051 Uiso 1 1 calc R U . . .
C2 C 0.9362(4) 0.30775(19) 0.9936(6) 0.0362(10) Uani 1 1 d . . . . .
C6 C 0.7920(4) 0.2372(2) 0.8708(6) 0.0390(10) Uani 1 1 d D . . . .
C4 C 0.9971(5) 0.2089(2) 1.0553(7) 0.0454(11) Uani 1 1 d . . . . .
H4 H 1.057164 0.180195 1.109574 0.054 Uiso 1 1 calc R U . . .
C10A C 0.5013(8) 0.1692(4) 0.6119(14) 0.0447(18) Uani 0.829(13) 1 d . U P A 2
C14 C 0.4350(5) 0.3638(3) 0.5878(8) 0.0623(16) Uani 1 1 d . . . . .
C5 C 0.8774(5) 0.1924(2) 0.9502(7) 0.0457(12) Uani 1 1 d D . . . .
C12 C 0.5707(5) 0.4292(3) 0.7340(8) 0.0574(14) Uani 1 1 d . . . . .
C7A C 0.8293(9) 0.1352(4) 0.907(2) 0.048(2) Uani 0.829(13) 1 d . U P A 2
H7A H 0.880257 0.102461 0.952623 0.058 Uiso 0.829(13) 1 calc R U P A 2
C8A C 0.7091(8) 0.1279(4) 0.8000(17) 0.0498(19) Uani 0.829(13) 1 d . U P A 2
H8A H 0.676640 0.089946 0.772458 0.060 Uiso 0.829(13) 1 calc R U P A 2
C13 C 0.4507(5) 0.4208(3) 0.6319(9) 0.0635(16) Uani 1 1 d . . . . .
H13 H 0.388901 0.449787 0.597733 0.076 Uiso 1 1 calc R U . . .
C9A C 0.6343(7) 0.1755(3) 0.7312(14) 0.0425(16) Uani 0.829(13) 1 d . U P A 2
N2A N 0.6731(6) 0.2297(3) 0.7642(15) 0.0406(14) Uani 0.829(13) 1 d . U P A 2
C11 C 0.6377(7) 0.4824(3) 0.8239(13) 0.083(2) Uani 1 1 d . . . . .
H11A H 0.686474 0.474074 0.959922 0.124 Uiso 1 1 calc R U . . .
H11B H 0.578297 0.513188 0.826011 0.124 Uiso 1 1 calc R U . . .
H11C H 0.692353 0.495067 0.744768 0.124 Uiso 1 1 calc R U . . .
C15 C 0.3211(6) 0.3307(4) 0.4831(11) 0.086(2) Uani 1 1 d . . . . .
H15A H 0.258786 0.357599 0.407143 0.129 Uiso 1 1 calc R U . . .
H15B H 0.288858 0.310454 0.581418 0.129 Uiso 1 1 calc R U . . .
H15C H 0.341357 0.302342 0.392659 0.129 Uiso 1 1 calc R U . . .
O3B O 0.462(3) 0.184(2) 0.578(9) 0.090(13) Uani 0.171(13) 1 d D U P A 1
H3B H 0.403281 0.174366 0.480740 0.135 Uiso 0.171(13) 1 calc R U P A 1
O4B O 0.525(5) 0.0824(15) 0.675(6) 0.129(15) Uani 0.171(13) 1 d D U P A 1
C10B C 0.528(3) 0.1360(15) 0.652(6) 0.068(7) Uani 0.171(13) 1 d D U P A 1
C9B C 0.656(3) 0.1560(13) 0.759(8) 0.056(8) Uani 0.171(13) 1 d D U P A 1
C8B C 0.745(3) 0.1136(10) 0.833(8) 0.053(7) Uani 0.171(13) 1 d D U P A 1
H8B H 0.727163 0.073679 0.807661 0.063 Uiso 0.171(13) 1 calc R U P A 1
C7B C 0.861(4) 0.1320(8) 0.945(13) 0.063(12) Uani 0.171(13) 1 d D U P A 1
H7B H 0.923392 0.105828 1.012378 0.075 Uiso 0.171(13) 1 calc R U P A 1

loop_
_atom_site_aniso_label
_atom_site_aniso_U_11
_atom_site_aniso_U_22
_atom_site_aniso_U_33
_atom_site_aniso_U_23
_atom_site_aniso_U_13
_atom_site_aniso_U_12
O5 0.068(2) 0.046(2) 0.059(2) 0.0008(16) 0.0220(19) -0.0018(18)
O2 0.0374(18) 0.050(2) 0.071(2) -0.0046(17) 0.0109(16) -0.0060(15)
O1 0.048(2) 0.043(2) 0.077(3) 0.0084(18) 0.0028(18) 0.0022(16)
O7 0.055(2) 0.092(3) 0.070(3) -0.010(2) 0.012(2) -0.011(2)
O6 0.054(2) 0.091(3) 0.085(3) -0.013(2) 0.027(2) -0.010(2)
O3A 0.046(3) 0.050(3) 0.073(4) -0.014(2) 0.015(2) -0.020(2)
N3 0.034(2) 0.066(3) 0.052(2) 0.009(2) 0.0110(18) 0.006(2)
N1 0.0322(19) 0.039(2) 0.041(2) 0.0002(15) 0.0111(15) -0.0025(15)
N4 0.040(2) 0.066(3) 0.057(3) 0.001(2) 0.0157(19) 0.003(2)
N2B 0.052(10) 0.048(10) 0.043(11) -0.001(9) 0.026(8) -0.007(8)
C1 0.035(2) 0.041(2) 0.050(3) 0.001(2) 0.013(2) -0.004(2)
O4A 0.049(3) 0.052(3) 0.109(5) -0.009(4) -0.001(3) -0.006(3)
C3 0.039(2) 0.051(3) 0.038(2) 0.003(2) 0.0102(19) 0.003(2)
C2 0.033(2) 0.042(2) 0.035(2) 0.0018(18) 0.0118(17) 0.0012(18)
C6 0.038(2) 0.048(3) 0.034(2) -0.0034(18) 0.0137(18) -0.0024(19)
C4 0.052(3) 0.044(3) 0.042(3) 0.007(2) 0.016(2) 0.013(2)
C10A 0.049(4) 0.035(4) 0.055(5) -0.009(3) 0.022(3) -0.005(3)
C14 0.036(3) 0.103(5) 0.048(3) 0.006(3) 0.012(2) 0.004(3)
C5 0.058(3) 0.045(3) 0.041(2) -0.002(2) 0.024(2) -0.003(2)
C12 0.048(3) 0.070(4) 0.058(3) 0.017(3) 0.021(2) 0.015(3)
C7A 0.058(4) 0.046(4) 0.043(6) 0.001(3) 0.017(4) 0.003(3)
C8A 0.058(4) 0.040(4) 0.054(5) -0.002(4) 0.018(4) -0.003(3)
C13 0.048(3) 0.075(4) 0.069(4) 0.018(3) 0.017(3) 0.014(3)
C9A 0.049(3) 0.038(4) 0.044(4) -0.005(3) 0.019(3) -0.010(3)
N2A 0.039(3) 0.039(3) 0.047(3) -0.009(3) 0.016(2) -0.008(2)
C11 0.074(4) 0.065(4) 0.109(6) 0.009(4) 0.023(4) 0.003(3)
C15 0.041(3) 0.125(6) 0.083(5) -0.012(4) 0.005(3) -0.010(4)
O3B 0.065(19) 0.08(2) 0.12(3) -0.02(2) 0.017(18) -0.016(17)
O4B 0.15(3) 0.078(15) 0.14(3) 0.01(2) 0.00(2) -0.055(18)
C10B 0.074(13) 0.071(14) 0.071(16) -0.016(15) 0.038(12) -0.024(11)
C9B 0.075(13) 0.047(12) 0.053(16) -0.009(16) 0.029(13) -0.014(10)
C8B 0.081(16) 0.036(12) 0.049(17) -0.003(14) 0.031(15) -0.021(11)
C7B 0.085(19) 0.042(19) 0.06(2) -0.010(16) 0.013(18) -0.026(15)

loop_
_atom_type_symbol
_atom_type_description
_atom_type_scat_dispersion_real
_atom_type_scat_dispersion_imag
_atom_type_scat_source
C C 0.0033 0.0016 'International Tables Vol C Tables 4.2.6.8 and 6.1.1.4'
H H 0.0000 0.0000 'International Tables Vol C Tables 4.2.6.8 and 6.1.1.4'
N N 0.0061 0.0033 'International Tables Vol C Tables 4.2.6.8 and 6.1.1.4'
O O 0.0106 0.0060 'International Tables Vol C Tables 4.2.6.8 and 6.1.1.4'

loop_
_geom_angle_atom_site_label_1
_geom_angle_atom_site_label_2
_geom_angle_atom_site_label_3
_geom_angle
_geom_angle_site_symmetry_1
_geom_angle_site_symmetry_3
_geom_angle_publ_flag
H5A O5 H5B 109.6 . . ?
H7C O7 H7D 109.5 . . ?
H6A O6 H6B 109.6 . . ?
C10A O3A H3A 109.5 . . ?
N4 N3 H3C 125.3 . . ?
N4 N3 C12 109.4(4) . . ?
C12 N3 H3C 125.3 . . ?
C2 N1 C6 118.6(4) . . ?
N3 N4 H4A 126.2 . . ?
N3 N4 C14 107.7(5) . . ?
C14 N4 H4A 126.2 . . ?
C9B N2B C6 123.3(12) . . ?
O2 C1 C2 116.8(4) . . ?
O1 C1 O2 126.5(4) . . ?
O1 C1 C2 116.7(4) . . ?
C2 C3 H3 120.5 . . ?
C4 C3 H3 120.5 . . ?
C4 C3 C2 119.0(4) . . ?
N1 C2 C1 115.4(4) . . ?
N1 C2 C3 122.8(4) . . ?
C3 C2 C1 121.7(4) . . ?
N1 C6 N2B 128.0(11) . . ?
N1 C6 C5 122.2(4) . . ?
N1 C6 N2A 112.0(5) . . ?
N2B C6 C5 109.8(11) . . ?
N2A C6 C5 125.8(5) . . ?
C3 C4 H4 120.1 . . ?
C3 C4 C5 119.9(4) . . ?
C5 C4 H4 120.1 . . ?
O3A C10A C9A 113.9(7) . . ?
O4A C10A O3A 125.9(7) . . ?
O4A C10A C9A 120.2(7) . . ?
N4 C14 C13 108.4(5) . . ?
N4 C14 C15 121.2(7) . . ?
C13 C14 C15 130.3(6) . . ?
C6 C5 C7A 114.4(5) . . ?
C4 C5 C6 117.5(4) . . ?
C4 C5 C7A 128.1(5) . . ?
C4 C5 C7B 112.6(11) . . ?
C7B C5 C6 129.9(11) . . ?
N3 C12 C13 106.5(6) . . ?
N3 C12 C11 122.4(5) . . ?
C13 C12 C11 131.1(6) . . ?
C5 C7A H7A 120.3 . . ?
C8A C7A C5 119.4(7) . . ?
C8A C7A H7A 120.3 . . ?
C7A C8A H8A 119.6 . . ?
C7A C8A C9A 120.8(7) . . ?
C9A C8A H8A 119.6 . . ?
C14 C13 C12 108.0(5) . . ?
C14 C13 H13 126.0 . . ?
C12 C13 H13 126.0 . . ?
C8A C9A C10A 122.3(6) . . ?
N2A C9A C10A 114.7(6) . . ?
N2A C9A C8A 123.0(6) . . ?
C9A N2A C6 116.6(6) . . ?
C12 C11 H11A 109.5 . . ?
C12 C11 H11B 109.5 . . ?
C12 C11 H11C 109.5 . . ?
H11A C11 H11B 109.5 . . ?
H11A C11 H11C 109.5 . . ?
H11B C11 H11C 109.5 . . ?
C14 C15 H15A 109.5 . . ?
C14 C15 H15B 109.5 . . ?
C14 C15 H15C 109.5 . . ?
H15A C15 H15B 109.5 . . ?
H15A C15 H15C 109.5 . . ?
H15B C15 H15C 109.5 . . ?
C10B O3B H3B 109.5 . . ?
O3B C10B C9B 107.0(19) . . ?
O4B C10B O3B 146(3) . . ?
O4B C10B C9B 107(3) . . ?
N2B C9B C10B 118.0(18) . . ?
N2B C9B C8B 124.2(15) . . ?
C8B C9B C10B 117.7(17) . . ?
C9B C8B H8B 121.1 . . ?
C7B C8B C9B 117.8(14) . . ?
C7B C8B H8B 121.1 . . ?
C5 C7B H7B 122.8 . . ?
C8B C7B C5 114.4(13) . . ?
C8B C7B H7B 122.8 . . ?

loop_
_geom_bond_atom_site_label_1
_geom_bond_atom_site_label_2
_geom_bond_distance
_geom_bond_site_symmetry_2
_geom_bond_publ_flag
O5 H5A 0.8485 . ?
O5 H5B 0.8533 . ?
O2 C1 1.254(6) . ?
O1 C1 1.251(6) . ?
O7 H7C 0.8509 . ?
O7 H7D 0.8519 . ?
O6 H6A 0.8508 . ?
O6 H6B 0.8519 . ?
O3A H3A 0.8400 . ?
O3A C10A 1.302(9) . ?
N3 H3C 0.8800 . ?
N3 N4 1.332(6) . ?
N3 C12 1.362(7) . ?
N1 C2 1.318(6) . ?
N1 C6 1.354(6) . ?
N4 H4A 0.8800 . ?
N4 C14 1.352(7) . ?
N2B C6 1.407(17) . ?
N2B C9B 1.341(18) . ?
C1 C2 1.512(7) . ?
O4A C10A 1.228(11) . ?
C3 H3 0.9500 . ?
C3 C2 1.418(6) . ?
C3 C4 1.355(7) . ?
C6 C5 1.421(7) . ?
C6 N2A 1.358(7) . ?
C4 H4 0.9500 . ?
C4 C5 1.404(7) . ?
C10A C9A 1.512(11) . ?
C14 C13 1.352(10) . ?
C14 C15 1.504(9) . ?
C5 C7A 1.429(10) . ?
C5 C7B 1.408(18) . ?
C12 C13 1.363(8) . ?
C12 C11 1.489(10) . ?
C7A H7A 0.9500 . ?
C7A C8A 1.370(11) . ?
C8A H8A 0.9500 . ?
C8A C9A 1.390(10) . ?
C13 H13 0.9500 . ?
C9A N2A 1.326(9) . ?
C11 H11A 0.9800 . ?
C11 H11B 0.9800 . ?
C11 H11C 0.9800 . ?
C15 H15A 0.9800 . ?
C15 H15B 0.9800 . ?
C15 H15C 0.9800 . ?
O3B H3B 0.8400 . ?
O3B C10B 1.350(19) . ?
O4B C10B 1.25(2) . ?
C10B C9B 1.503(18) . ?
C9B C8B 1.399(16) . ?
C8B H8B 0.9500 . ?
C8B C7B 1.397(17) . ?
C7B H7B 0.9500 . ?

loop_
_geom_hbond_atom_site_label_D
_geom_hbond_atom_site_label_H
_geom_hbond_atom_site_label_A
_geom_hbond_distance_DH
_geom_hbond_distance_HA
_geom_hbond_distance_DA
_geom_hbond_angle_DHA
_geom_hbond_site_symmetry_A
_geom_hbond_publ_flag
O5 H5A O2 0.85 1.91 2.743(5) 167.0 3_767 yes
O5 H5B O1 0.85 1.95 2.765(5) 160.3 . yes
O7 H7C O5 0.85 1.97 2.816(6) 170.7 4_465 yes
O7 H7D O5 0.85 1.95 2.767(6) 159.9 2_645 yes
O6 H6A O2 0.85 1.89 2.734(6) 169.5 4_465 yes
O6 H6B O7 0.85 1.88 2.714(7) 167.3 . yes
O3A H3A O6 0.84 1.70 2.536(7) 177.6 . yes
N3 H3C O1 0.88 2.09 2.868(6) 146.2 . yes
N3 H3C N1 0.88 2.18 2.892(6) 137.2 . yes
N4 H4A N2B 0.88 2.42 3.22(2) 151.1 . yes
N4 H4A O4A 0.88 2.42 3.124(8) 137.8 . yes
N4 H4A N2A 0.88 2.08 2.858(8) 146.5 . yes
O3B H3B O6 0.84 2.31 3.02(4) 141.5 . yes

loop_
_geom_torsion_atom_site_label_1
_geom_torsion_atom_site_label_2
_geom_torsion_atom_site_label_3
_geom_torsion_atom_site_label_4
_geom_torsion
_geom_torsion_site_symmetry_1
_geom_torsion_site_symmetry_2
_geom_torsion_site_symmetry_3
_geom_torsion_site_symmetry_4
_geom_torsion_publ_flag
O2 C1 C2 N1 178.4(4) . . . . ?
O2 C1 C2 C3 -2.6(6) . . . . ?
O1 C1 C2 N1 -3.0(6) . . . . ?
O1 C1 C2 C3 176.0(4) . . . . ?
O3A C10A C9A C8A 4.4(14) . . . . ?
O3A C10A C9A N2A -175.6(9) . . . . ?
N3 N4 C14 C13 0.1(6) . . . . ?
N3 N4 C14 C15 -178.2(5) . . . . ?
N3 C12 C13 C14 0.0(6) . . . . ?
N1 C6 C5 C4 0.0(6) . . . . ?
N1 C6 C5 C7A -178.6(8) . . . . ?
N1 C6 C5 C7B 178(5) . . . . ?
N1 C6 N2A C9A 179.1(8) . . . . ?
N4 N3 C12 C13 0.0(6) . . . . ?
N4 N3 C12 C11 178.2(5) . . . . ?
N4 C14 C13 C12 -0.1(7) . . . . ?
N2B C6 C5 C4 179(3) . . . . ?
N2B C6 C5 C7B -3(6) . . . . ?
N2B C9B C8B C7B 9(10) . . . . ?
O4A C10A C9A C8A -175.6(11) . . . . ?
O4A C10A C9A N2A 4.3(15) . . . . ?
C3 C4 C5 C6 0.6(7) . . . . ?
C3 C4 C5 C7A 179.0(9) . . . . ?
C3 C4 C5 C7B -178(4) . . . . ?
C2 N1 C6 N2B -178(3) . . . . ?
C2 N1 C6 C5 0.0(6) . . . . ?
C2 N1 C6 N2A -179.6(6) . . . . ?
C2 C3 C4 C5 -1.1(7) . . . . ?
C6 N1 C2 C1 178.5(4) . . . . ?
C6 N1 C2 C3 -0.5(6) . . . . ?
C6 N2B C9B C10B 177(4) . . . . ?
C6 N2B C9B C8B -7(10) . . . . ?
C6 C5 C7A C8A -1.0(14) . . . . ?
C6 C5 C7B C8B 5(10) . . . . ?
C4 C3 C2 N1 1.1(7) . . . . ?
C4 C3 C2 C1 -177.8(4) . . . . ?
C4 C5 C7A C8A -179.4(8) . . . . ?
C4 C5 C7B C8B -177(5) . . . . ?
C10A C9A N2A C6 180.0(8) . . . . ?
C5 C6 N2A C9A -0.4(13) . . . . ?
C5 C7A C8A C9A 0.7(18) . . . . ?
C12 N3 N4 C14 -0.1(6) . . . . ?
C7A C8A C9A C10A 179.8(11) . . . . ?
C7A C8A C9A N2A -0.2(18) . . . . ?
C8A C9A N2A C6 0.0(16) . . . . ?
N2A C6 C5 C4 179.4(7) . . . . ?
N2A C6 C5 C7A 0.9(11) . . . . ?
C11 C12 C13 C14 -177.9(6) . . . . ?
C15 C14 C13 C12 178.0(6) . . . . ?
O3B C10B C9B N2B 2(7) . . . . ?
O3B C10B C9B C8B -174(6) . . . . ?
O4B C10B C9B N2B -175(5) . . . . ?
O4B C10B C9B C8B 9(7) . . . . ?
C10B C9B C8B C7B -176(6) . . . . ?
C9B N2B C6 N1 -178(4) . . . . ?
C9B N2B C6 C5 4(6) . . . . ?
C9B C8B C7B C5 -7(10) . . . . ?
